data_7031165
loop_
_publ_author_name
'Park, Gyungse'
'Przyborowska, Ann M.'
'Ye, Neng'
'Tsoupas, Nicole M.'
'Bauer, Cary B.'
'Broker, Grant A.'
'Rogers, Robin D.'
'Brechbiel, Martin W.'
'Planalp, Roy P.'

_publ_section_title
;
 Steric effects caused by N-alkylation of the tripodal chelator
 N,N&#x2032;,N&#x2033;-tris(2-pyridylmethyl)-cis,cis-1,3,5-triaminocyclohexane
 (tachpyr): structural and electronic properties of the Mn(ii), Co(ii),
 Ni(ii), Cu(ii) and Zn(ii) complexes
;
_journal_issue 3
_journal_name_full 'Dalton Transactions'
_journal_page_first 318
_journal_paper_doi 10.1039/b209228j
_journal_year 2003
_chemical_formula_structural RP22
_chemical_formula_sum 'C27 H36 Cl2 N6 O8 Zn'
_chemical_formula_weight 708.89
_chemical_name_systematic
; 
? 
;
_space_group_IT_number 159
_symmetry_cell_setting trigonal
_symmetry_space_group_name_Hall 'P 3 -2c'
_symmetry_space_group_name_H-M 'P 3 1 c'
_atom_sites_solution_hydrogens geom
_atom_sites_solution_primary direct
_atom_sites_solution_secondary difmap
_audit_creation_method SHELXL
_cell_angle_alpha 90.00
_cell_angle_beta 90.00
_cell_angle_gamma 120.00
_cell_formula_units_Z 2
_cell_length_a 11.2593(2)
_cell_length_b 11.2593(2)
_cell_length_c 13.5750(4)
_cell_measurement_reflns_used 4785
_cell_measurement_temperature 173(2)
_cell_volume 1490.37(6)
_computing_cell_refinement 'Siemens XSCANS'
_computing_data_collection 'Siemens XSCANS'
_computing_data_reduction 'Siemens SHELXTL'
_computing_molecular_graphics 'Siemens SHELXTL'
_computing_publication_material 'Siemens SHELXTL'
_computing_structure_refinement 'SHELXL-93 (Sheldrick, 1993)'
_computing_structure_solution 'SHELXS-86 (Sheldrick, 1990)'
_diffrn_ambient_temperature 173(2)
_diffrn_measurement_device 'CCD area detector'
_diffrn_measurement_method 'phi and omega scans'
_diffrn_radiation_monochromator graphite
_diffrn_radiation_source 'fine-focus sealed tube'
_diffrn_radiation_type MoK\a
_diffrn_radiation_wavelength 0.71073
_diffrn_reflns_av_R_equivalents 0.0373
_diffrn_reflns_av_sigmaI/netI 0.0425
_diffrn_reflns_limit_h_max 12
_diffrn_reflns_limit_h_min -14
_diffrn_reflns_limit_k_max 14
_diffrn_reflns_limit_k_min -13
_diffrn_reflns_limit_l_max 17
_diffrn_reflns_limit_l_min -17
_diffrn_reflns_number 9116
_diffrn_reflns_theta_max 27.85
_diffrn_reflns_theta_min 2.09
_exptl_absorpt_coefficient_mu 1.064
_exptl_absorpt_correction_T_max 0.95
_exptl_absorpt_correction_T_min 0.80
_exptl_absorpt_correction_type SADABS
_exptl_crystal_colour colorless
_exptl_crystal_density_diffrn 1.580
_exptl_crystal_description needle
_exptl_crystal_F_000 736
_exptl_crystal_size_max 0.30
_exptl_crystal_size_mid 0.12
_exptl_crystal_size_min 0.10
_refine_diff_density_max 0.222
_refine_diff_density_min -0.295
_refine_diff_density_rms 0.047
_refine_ls_abs_structure_details 'Flack H D (1983), Acta Cryst. A39, 876-881'
_refine_ls_abs_structure_Flack 0.038(11)
_refine_ls_extinction_coef 0.0042(5)
_refine_ls_extinction_expression Fc^*^=kFc[1+0.001xFc^2^\l^3^/sin(2\q)]^-1/4^
_refine_ls_extinction_method SHELXL
_refine_ls_goodness_of_fit_all 0.985
_refine_ls_goodness_of_fit_obs 1.013
_refine_ls_hydrogen_treatment calc
_refine_ls_matrix_type full
_refine_ls_number_parameters 139
_refine_ls_number_reflns 2300
_refine_ls_number_restraints 1
_refine_ls_restrained_S_all 0.985
_refine_ls_restrained_S_obs 1.013
_refine_ls_R_factor_all 0.0371
_refine_ls_R_factor_obs 0.0275
_refine_ls_shift/esd_max 0.005
_refine_ls_shift/esd_mean 0.001
_refine_ls_structure_factor_coef Fsqd
_refine_ls_weighting_details 'w=1/[\s^2^(Fo^2^)+(0.0290P)^2^+ 0.0000P] where P=(Fo^2^+2Fc^2^)/3'
_refine_ls_weighting_scheme calc
_refine_ls_wR_factor_all 0.0570
_refine_ls_wR_factor_obs 0.0542
_reflns_number_observed 1986
_reflns_number_total 2300
_reflns_observed_criterion >2sigma(I)
_cod_data_source_file b209228j.txt
_cod_data_source_block rp22
_cod_depositor_comments
;
The following automatic conversions were performed:

'_symmetry_cell_setting' value 'Trigonal' changed to 'trigonal'
according to
/usr/data/users/saulius/automatic-downloads/retrospective/RSC/lib/dictionaries/cif_core.dic
dictionary named 'cif_core.dic' version 2.4.2 from 2011-04-26.

Automatic conversion script
Id: cif_fix_values 2281 2013-09-26 08:29:07Z andrius 

The following automatic conversions were performed:

'_refine_ls_weighting_scheme' value 'calc
w=1/[\s^2^(Fo^2^)+(0.0290P)^2^+ 0.0000P] where P=(Fo^2^+2Fc^2^)/3'
was changed to 'calc'. New tag '_refine_ls_weighting_details' was
created. The value of the new tag was set to
'w=1/[\s^2^(Fo^2^)+(0.0290P)^2^+ 0.0000P] where P=(Fo^2^+2Fc^2^)/3'.

Automatic conversion script
Id: cif_fix_values 3143 2015-03-26 13:38:13Z robertas 
;
_cod_original_sg_symbol_H-M P31c
_cod_database_code 7031165

loop_
_symmetry_equiv_pos_as_xyz
'x, y, z'
'-y, x-y, z'
'-x+y, -x, z'
'y, x, z+1/2'
'x-y, -y, z+1/2'
'-x, -x+y, z+1/2'

loop_
_atom_site_aniso_label
_atom_site_aniso_U_11
_atom_site_aniso_U_22
_atom_site_aniso_U_33
_atom_site_aniso_U_23
_atom_site_aniso_U_13
_atom_site_aniso_U_12
Zn 0.01954(15) 0.01954(15) 0.0144(2) 0.000 0.000 0.00977(7)
Cl1 0.0225(3) 0.0225(3) 0.0253(6) 0.000 0.000 0.0112(2)
Cl2 0.0243(3) 0.0243(3) 0.0195(6) 0.000 0.000 0.0121(2)
O1 0.0573(15) 0.0573(15) 0.022(2) 0.000 0.000 0.0286(7)
O2 0.0460(12) 0.0284(10) 0.0518(13) -0.0042(8) 0.0072(9) 0.0216(9)
O3 0.085(2) 0.085(2) 0.014(2) 0.000 0.000 0.0423(10)
O4 0.0448(13) 0.0369(13) 0.0712(15) -0.0061(10) 0.0102(11) 0.0265(10)
N1 0.0214(10) 0.0202(10) 0.0194(10) -0.0009(8) -0.0022(8) 0.0096(9)
N2 0.0220(10) 0.0230(10) 0.0175(10) -0.0009(8) -0.0009(8) 0.0099(8)
C1 0.0310(13) 0.0301(13) 0.0152(12) 0.0040(9) -0.0030(9) 0.0165(11)
C2 0.0332(14) 0.0328(14) 0.0162(12) 0.0053(9) 0.0007(10) 0.0178(12)
C3 0.0262(12) 0.0223(12) 0.0231(12) 0.0002(9) -0.0008(10) 0.0123(11)
C4 0.0159(11) 0.0207(11) 0.0222(12) 0.0008(9) 0.0004(8) 0.0073(9)
C5 0.0264(13) 0.0212(12) 0.033(2) -0.0025(10) -0.0010(10) 0.0117(10)
C6 0.0253(13) 0.0274(13) 0.0376(15) -0.0103(11) -0.0028(11) 0.0107(11)
C7 0.0257(13) 0.0341(13) 0.0214(12) -0.0094(13) -0.0060(10) 0.0106(11)
C8 0.0255(13) 0.0293(13) 0.0202(12) -0.0010(10) -0.0019(9) 0.0140(11)
C9 0.0233(12) 0.0293(13) 0.0254(13) -0.0032(10) -0.0049(10) 0.0152(11)

loop_
_atom_site_label
_atom_site_type_symbol
_atom_site_fract_x
_atom_site_fract_y
_atom_site_fract_z
_atom_site_U_iso_or_equiv
_atom_site_thermal_displace_type
_atom_site_occupancy
_atom_site_calc_flag
_atom_site_refinement_flags
Zn Zn 0.6667 0.3333 0.10697(3) 0.01782(12) Uani 1 d S
Cl1 Cl 1.0000 1.0000 0.02729(9) 0.0234(2) Uani 1 d S
Cl2 Cl 0.3333 0.6667 0.07874(6) 0.0227(2) Uani 1 d S
O1 O 1.0000 1.0000 0.1322(2) 0.0455(10) Uani 1 d S
O2 O 0.9820(2) 0.8717(2) -0.00770(15) 0.0407(5) Uani 1 d .
O3 O 0.3333 0.6667 -0.0253(3) 0.0611(11) Uani 1 d S
O4 O 0.2809(2) 0.7509(2) 0.1145(2) 0.0482(5) Uani 1 d .
N1 N 0.5949(2) 0.4487(2) 0.01450(13) 0.0207(4) Uani 1 d .
N2 N 0.7337(2) 0.5193(2) 0.19137(14) 0.0214(4) Uani 1 d .
C1 C 0.6108(3) 0.4293(2) -0.0938(2) 0.0249(5) Uani 1 d .
H1A H 0.5786 0.4846 -0.1310 0.030 Uiso 1 calc R
C2 C 0.7587(2) 0.4789(3) -0.1259(2) 0.0268(6) Uani 1 d .
H2A H 0.8178 0.5724 -0.0994 0.032 Uiso 1 calc R
H2B H 0.7630 0.4857 -0.1987 0.032 Uiso 1 calc R
C3 C 0.6727(2) 0.5960(2) 0.0421(2) 0.0237(5) Uani 1 d .
H3A H 0.6149 0.6379 0.0298 0.028 Uiso 1 calc R
H3B H 0.7553 0.6436 0.0000 0.028 Uiso 1 calc R
C4 C 0.7155(2) 0.6161(2) 0.1483(2) 0.0205(5) Uani 1 d .
C5 C 0.7447(2) 0.7367(2) 0.1976(2) 0.0269(5) Uani 1 d .
H5A H 0.7280 0.8027 0.1668 0.032 Uiso 1 calc R
C6 C 0.7978(2) 0.7585(3) 0.2913(2) 0.0312(6) Uani 1 d .
H6A H 0.8203 0.8410 0.3253 0.037 Uiso 1 calc R
C7 C 0.8182(2) 0.6603(2) 0.3357(2) 0.0290(5) Uani 1 d .
H7A H 0.8547 0.6737 0.4005 0.035 Uiso 1 calc R
C8 C 0.7845(2) 0.5418(2) 0.2842(2) 0.0249(5) Uani 1 d .
H8A H 0.7974 0.4734 0.3151 0.030 Uiso 1 calc R
C9 C 0.4496(2) 0.4058(2) 0.0375(2) 0.0251(5) Uani 1 d .
H9A H 0.4171 0.4509 -0.0080 0.030 Uiso 1 calc R
H9B H 0.4432 0.4321 0.1053 0.030 Uiso 1 calc R
H9C H 0.3927 0.3061 0.0305 0.030 Uiso 1 calc R

loop_
_atom_type_symbol
_atom_type_description
_atom_type_scat_dispersion_real
_atom_type_scat_dispersion_imag
_atom_type_scat_source
C C 0.0033 0.0016 'International Tables Vol C Tables 4.2.6.8 and 6.1.1.4'
H H 0.0000 0.0000 'International Tables Vol C Tables 4.2.6.8 and 6.1.1.4'
N N 0.0061 0.0033 'International Tables Vol C Tables 4.2.6.8 and 6.1.1.4'
O O 0.0106 0.0060 'International Tables Vol C Tables 4.2.6.8 and 6.1.1.4'
Cl Cl 0.1484 0.1585 'International Tables Vol C Tables 4.2.6.8 and 6.1.1.4'
Zn Zn 0.2839 1.4301 'International Tables Vol C Tables 4.2.6.8 and 6.1.1.4'

loop_
_geom_angle_atom_site_label_1
_geom_angle_atom_site_label_2
_geom_angle_atom_site_label_3
_geom_angle
_geom_angle_site_symmetry_1
_geom_angle_site_symmetry_3
N2 Zn N2 94.57(7) 3_665 2_655
N2 Zn N2 94.57(7) 3_665 .
N2 Zn N2 94.57(7) 2_655 .
N2 Zn N1 77.71(7) 3_665 3_665
N2 Zn N1 165.75(6) 2_655 3_665
N2 Zn N1 97.95(7) . 3_665
N2 Zn N1 97.95(7) 3_665 2_655
N2 Zn N1 77.71(7) 2_655 2_655
N2 Zn N1 165.75(6) . 2_655
N1 Zn N1 91.37(7) 3_665 2_655
N2 Zn N1 165.75(7) 3_665 .
N2 Zn N1 97.95(7) 2_655 .
N2 Zn N1 77.71(7) . .
N1 Zn N1 91.37(7) 3_665 .
N1 Zn N1 91.37(7) 2_655 .
O1 Cl1 O2 109.32(9) . 3_675
O1 Cl1 O2 109.32(9) . .
O2 Cl1 O2 109.62(9) 3_675 .
O1 Cl1 O2 109.32(9) . 2_765
O2 Cl1 O2 109.62(9) 3_675 2_765
O2 Cl1 O2 109.62(9) . 2_765
O3 Cl2 O4 109.85(11) . .
O3 Cl2 O4 109.85(11) . 2_665
O4 Cl2 O4 109.09(11) . 2_665
O3 Cl2 O4 109.85(11) . 3_565
O4 Cl2 O4 109.09(11) . 3_565
O4 Cl2 O4 109.09(11) 2_665 3_565
C3 N1 C9 104.4(2) . .
C3 N1 C1 111.2(2) . .
C9 N1 C1 110.3(2) . .
C3 N1 Zn 109.03(13) . .
C9 N1 Zn 110.63(14) . .
C1 N1 Zn 111.14(13) . .
C4 N2 C8 118.4(2) . .
C4 N2 Zn 115.74(15) . .
C8 N2 Zn 125.74(15) . .
N1 C1 C2 114.2(2) . .
N1 C1 C2 112.1(2) . 2_655
C2 C1 C2 108.6(2) . 2_655
C1 C2 C1 115.8(2) . 3_665
N1 C3 C4 112.1(2) . .
N2 C4 C5 121.6(2) . .
N2 C4 C3 117.7(2) . .
C5 C4 C3 120.5(2) . .
C6 C5 C4 119.2(2) . .
C7 C6 C5 119.6(2) . .
C6 C7 C8 118.6(2) . .
N2 C8 C7 122.6(2) . .

loop_
_geom_bond_atom_site_label_1
_geom_bond_atom_site_label_2
_geom_bond_distance
_geom_bond_site_symmetry_2
Zn N2 2.165(2) 3_665
Zn N2 2.165(2) 2_655
Zn N2 2.165(2) .
Zn N1 2.228(2) 3_665
Zn N1 2.228(2) 2_655
Zn N1 2.228(2) .
Cl1 O1 1.425(4) .
Cl1 O2 1.435(2) 3_675
Cl1 O2 1.435(2) .
Cl1 O2 1.435(2) 2_765
Cl2 O3 1.412(3) .
Cl2 O4 1.430(2) .
Cl2 O4 1.430(2) 2_665
Cl2 O4 1.430(2) 3_565
N1 C3 1.485(3) .
N1 C9 1.490(3) .
N1 C1 1.510(3) .
N2 C4 1.340(3) .
N2 C8 1.354(3) .
C1 C2 1.532(3) .
C1 C2 1.531(3) 2_655
C2 C1 1.531(3) 3_665
C3 C4 1.501(3) .
C4 C5 1.399(3) .
C5 C6 1.374(4) .
C6 C7 1.376(4) .
C7 C8 1.381(3) .

loop_
_geom_torsion_atom_site_label_1
_geom_torsion_atom_site_label_2
_geom_torsion_atom_site_label_3
_geom_torsion_atom_site_label_4
_geom_torsion
_geom_torsion_site_symmetry_1
_geom_torsion_site_symmetry_2
_geom_torsion_site_symmetry_3
_geom_torsion_site_symmetry_4
C1 C2 C1 C2 52.7(3) . . 3_665 3_665
C2 C1 C2 C1 -52.7(3) . 3_665 3_665 2_655
C1 C2 C1 C2 52.7(3) 3_665 3_665 2_655 2_655
C2 C1 C2 C1 -52.7(3) 3_665 2_655 2_655 .
C1 C2 C1 C2 52.7(3) 2_655 2_655 . .
C2 C1 C2 C1 -52.7(3) 2_655 . . 3_665
N1 X1 X2 N2 -43.19(8) . . . .
N1 X1 X2 N2 -163.19(8) . . . 3_665
N1 X1 X2 N2 76.81(8) . . . 2_655
N1 X1 X2 N2 76.81(8) 3_665 . . .
N1 X1 X2 N2 -43.19(8) 3_665 . . 3_665
N1 X1 X2 N2 -163.19(8) 3_665 . . 2_655
N1 X1 X2 N2 -163.19(8) 2_655 . . .
N1 X1 X2 N2 76.81(8) 2_655 . . 3_665
N1 X1 X2 N2 -43.19(8) 2_655 . . 2_655
